data_4320545
loop_
_publ_author_name
'Jolin A. Jegier'
'Bing Luo'
'Carrie E. Buss'
'Wayne L. Gladfelter'

_publ_section_title
;
 Bis(dimethylamido) Complexes of Alkyl- and Phenylgallium. Useful
 Precursors to the RGa2+ Synthon
;
_journal_name_full 'Inorganic Chemistry'
_journal_page_first 6017
_journal_page_last 6021
_journal_paper_doi 10.1021/ic010724r
_journal_volume 40
_journal_year 2001
_chemical_compound_source 'J. Jegier / Prof. W. Gladfelter'
_chemical_formula_sum 'C10 H30 Ga2 N4'
_chemical_formula_weight 345.82
_chemical_name_common 99324a
_chemical_name_systematic
;
?
;
_space_group_IT_number 14
_symmetry_cell_setting monoclinic
_symmetry_space_group_name_Hall '-P 2yn'
_symmetry_space_group_name_H-M 'P 1 21/n 1'
_atom_sites_solution_hydrogens geom
_atom_sites_solution_primary direct
_atom_sites_solution_secondary difmap
_audit_creation_method SHELXL
_cell_angle_alpha 90.00
_cell_angle_beta 90.146(2)
_cell_angle_gamma 90.00
_cell_formula_units_Z 4
_cell_length_a 8.6050(9)
_cell_length_b 15.439(2)
_cell_length_c 12.410(1)
_cell_measurement_temperature 173(2)
_cell_volume 1648.7(3)
_computing_structure_refinement 'SHELXL-93 (Sheldrick, 1993)'
_computing_structure_solution 'SHELXS-86 (Sheldrick, 1990)'
_diffrn_ambient_temperature 173(2)
_diffrn_radiation_monochromator graphite
_diffrn_radiation_source 'fine-focus sealed tube'
_diffrn_radiation_type MoK\a
_diffrn_radiation_wavelength 0.71073
_diffrn_reflns_av_R_equivalents 0.0331
_diffrn_reflns_av_sigmaI/netI 0.0450
_diffrn_reflns_limit_h_max 10
_diffrn_reflns_limit_h_min -5
_diffrn_reflns_limit_k_max 18
_diffrn_reflns_limit_k_min -18
_diffrn_reflns_limit_l_max 14
_diffrn_reflns_limit_l_min -14
_diffrn_reflns_number 4613
_diffrn_reflns_theta_max 25.05
_diffrn_reflns_theta_min 2.11
_exptl_absorpt_coefficient_mu 3.254
_exptl_absorpt_correction_T_max 0.937
_exptl_absorpt_correction_T_min 0.77
_exptl_absorpt_correction_type multi-scan
_exptl_crystal_colour Colorless
_exptl_crystal_density_diffrn 1.393
_exptl_crystal_description Block
_exptl_crystal_F_000 720
_exptl_crystal_size_max 0.15
_exptl_crystal_size_mid 0.08
_exptl_crystal_size_min 0.02
_refine_diff_density_max 1.000
_refine_diff_density_min -0.537
_refine_diff_density_rms 0.082
_refine_ls_extinction_method none
_refine_ls_goodness_of_fit_all 0.973
_refine_ls_goodness_of_fit_obs 1.040
_refine_ls_matrix_type full
_refine_ls_number_parameters 192
_refine_ls_number_reflns 2915
_refine_ls_number_restraints 24
_refine_ls_restrained_S_all 0.969
_refine_ls_restrained_S_obs 1.034
_refine_ls_R_factor_all 0.0597
_refine_ls_R_factor_obs 0.0386
_refine_ls_shift/esd_max 0.000
_refine_ls_shift/esd_mean 0.000
_refine_ls_structure_factor_coef Fsqd
_refine_ls_weighting_details 'w=1/[\s^2^(Fo^2^)+(0.0544P)^2^+0.0000P] where P=(Fo^2^+2Fc^2^)/3'
_refine_ls_weighting_scheme calc
_refine_ls_wR_factor_all 0.0954
_refine_ls_wR_factor_obs 0.0868
_reflns_number_observed 2161
_reflns_number_total 2915
_reflns_observed_criterion >2sigma(I)
_cod_data_source_file ic010724r.cif
_cod_data_source_block 99324a
_cod_depositor_comments
;
The following automatic conversions were performed:

'_symmetry_cell_setting' value 'Monoclinic' changed to 'monoclinic'
according to the built-in table from CIF Core dictionary named
'cif_core.dic' version 2.4.1 from 2010-06-29.

Automatic conversion script
Id: cif_fix_values 1646 2011-03-28 12:23:43Z adriana 

The following automatic conversions were performed:

'_refine_ls_weighting_scheme' value 'calc
w=1/[\s^2^(Fo^2^)+(0.0544P)^2^+0.0000P] where P=(Fo^2^+2Fc^2^)/3' was
changed to 'calc'. New tag '_refine_ls_weighting_details' was
created. The value of the new tag was set to
'w=1/[\s^2^(Fo^2^)+(0.0544P)^2^+0.0000P] where P=(Fo^2^+2Fc^2^)/3'.

Automatic conversion script
Id: cif_fix_values 3143 2015-03-26 13:38:13Z robertas 

The following automatic conversions were performed:

'_exptl_absorpt_correction_type' value 'multi-scans' was replaced
with the value 'multi-scan' as specified in the replacement file
'src/cod-tools/trunk/data/replacement-values/replacement_values.lst'.

Automatic conversion script
Id: cif_fix_values 5376 2017-05-30 11:51:03Z andrius 
;
_cod_database_code 4320545
_exptl_absorpt_correction_details 'SADABS (Sheldrick, 1996)'

loop_
_symmetry_equiv_pos_as_xyz
'x, y, z'
'-x+1/2, y+1/2, -z+1/2'
'-x, -y, -z'
'x-1/2, -y-1/2, z-1/2'

loop_
_atom_site_aniso_label
_atom_site_aniso_U_11
_atom_site_aniso_U_22
_atom_site_aniso_U_33
_atom_site_aniso_U_23
_atom_site_aniso_U_13
_atom_site_aniso_U_12
Ga1 0.0275(2) 0.0366(2) 0.0366(3) -0.0048(2) -0.0061(2) 0.0043(2)
N1 0.029(2) 0.043(2) 0.036(2) -0.0107(15) -0.0048(14) -0.001(2)
N2 0.025(2) 0.058(2) 0.031(2) -0.0058(15) -0.0071(14) 0.005(2)
N3 0.039(2) 0.050(2) 0.050(2) -0.001(2) 0.002(2) 0.004(2)
C7 0.048(3) 0.057(3) 0.077(3) -0.034(3) -0.013(3) 0.004(2)
C3 0.042(3) 0.061(3) 0.091(4) -0.023(3) -0.008(3) -0.009(2)
C5 0.032(2) 0.093(4) 0.070(3) -0.026(3) 0.005(2) -0.001(3)
C6 0.046(3) 0.116(4) 0.033(2) 0.006(3) -0.004(2) 0.005(3)
C4 0.065(3) 0.078(4) 0.062(3) 0.015(3) 0.010(3) -0.009(3)
C2 0.047(3) 0.089(3) 0.039(2) -0.009(2) -0.011(2) 0.020(3)
C1 0.080(4) 0.043(3) 0.085(4) 0.004(3) -0.031(3) 0.014(3)
Ga2 0.0248(4) 0.0374(8) 0.0278(5) -0.0003(5) -0.0051(4) 0.0032(5)
N4 0.032(3) 0.074(4) 0.042(3) 0.016(3) 0.002(3) -0.005(3)
C8 0.054(8) 0.050(11) 0.057(3) -0.004(7) -0.021(4) 0.027(5)
C9 0.027(4) 0.124(8) 0.061(5) -0.038(5) 0.000(3) -0.009(4)
C10 0.062(6) 0.084(12) 0.049(10) 0.020(6) 0.005(6) -0.021(6)
Ga2' 0.0259(8) 0.0368(14) 0.0323(11) -0.0020(10) -0.0051(7) 0.0004(9)
N4' 0.037(6) 0.039(6) 0.057(7) 0.002(5) -0.005(5) 0.005(5)
C8' 0.062(6) 0.084(12) 0.049(10) 0.020(6) 0.005(6) -0.021(6)
C9' 0.036(7) 0.073(9) 0.062(9) -0.023(7) -0.010(6) 0.024(7)
C10' 0.054(8) 0.050(11) 0.057(3) -0.004(7) -0.021(4) 0.027(5)

loop_
_atom_site_label
_atom_site_type_symbol
_atom_site_fract_x
_atom_site_fract_y
_atom_site_fract_z
_atom_site_U_iso_or_equiv
_atom_site_thermal_displace_type
_atom_site_occupancy
_atom_site_calc_flag
_atom_site_refinement_flags
_atom_site_disorder_group
Ga1 Ga 0.20155(5) 0.83378(3) 0.23123(3) 0.0336(2) Uani 1 d . .
N1 N -0.0191(4) 0.8337(2) 0.1754(2) 0.0360(7) Uani 1 d . .
N2 N 0.1224(3) 0.9068(2) 0.3540(2) 0.0384(8) Uani 1 d . .
N3 N 0.3368(4) 0.8917(2) 0.1425(3) 0.0462(9) Uani 1 d . .
C7 C 0.1923(5) 0.9938(3) 0.3624(4) 0.0605(13) Uani 1 d . .
H7A H 0.3040(8) 0.9883(3) 0.3762(24) 0.091 Uiso 1 calc R .
H7B H 0.1436(25) 1.0255(8) 0.4218(16) 0.091 Uiso 1 calc R .
H7C H 0.1756(31) 1.0254(8) 0.2949(10) 0.091 Uiso 1 calc R .
C3 C -0.0870(5) 0.7454(3) 0.1732(4) 0.0647(14) Uani 1 d . .
H3A H -0.0313(24) 0.7099(7) 0.1205(19) 0.097 Uiso 1 calc R .
H3B H -0.1969(10) 0.7489(3) 0.1530(24) 0.097 Uiso 1 calc R .
H3C H -0.0775(33) 0.7190(8) 0.2448(8) 0.097 Uiso 1 calc R .
C5 C 0.4858(5) 0.8552(3) 0.1147(4) 0.0653(14) Uani 1 d . .
H5A H 0.4934(16) 0.8497(20) 0.0362(4) 0.098 Uiso 1 calc R .
H5B H 0.4962(16) 0.7978(10) 0.1479(22) 0.098 Uiso 1 calc R .
H5C H 0.5688(5) 0.8931(11) 0.1411(23) 0.098 Uiso 1 calc R .
C6 C 0.1425(5) 0.8624(3) 0.4585(3) 0.0650(14) Uani 1 d . .
H6A H 0.2536(6) 0.8564(19) 0.4744(12) 0.097 Uiso 1 calc R .
H6B H 0.0945(32) 0.8049(9) 0.4551(9) 0.097 Uiso 1 calc R .
H6C H 0.0928(32) 0.8965(11) 0.5155(5) 0.097 Uiso 1 calc R .
C4 C 0.3193(6) 0.9772(3) 0.0981(4) 0.0682(14) Uani 1 d . .
H4A H 0.3275(41) 0.9744(5) 0.0194(4) 0.102 Uiso 1 calc R .
H4B H 0.4012(25) 1.0150(7) 0.1266(22) 0.102 Uiso 1 calc R .
H4C H 0.2174(17) 1.0005(10) 0.1180(24) 0.102 Uiso 1 calc R .
C2 C -0.0426(5) 0.8722(3) 0.0685(3) 0.0587(13) Uani 1 d . .
H2A H 0.0145(29) 0.8384(12) 0.0147(5) 0.088 Uiso 1 calc R .
H2B H -0.0044(32) 0.9320(7) 0.0687(8) 0.088 Uiso 1 calc R .
H2C H -0.1536(7) 0.8718(18) 0.0507(11) 0.088 Uiso 1 calc R .
C1 C 0.2727(6) 0.7183(3) 0.2783(4) 0.069(2) Uani 1 d . .
H1A H 0.3738(19) 0.7236(4) 0.3141(24) 0.104 Uiso 1 calc R .
H1B H 0.2824(38) 0.6803(7) 0.2154(5) 0.104 Uiso 1 calc R .
H1C H 0.1971(20) 0.6937(9) 0.3286(21) 0.104 Uiso 1 calc R .
Ga2 Ga -0.09233(14) 0.92002(15) 0.28832(12) 0.0300(4) Uani 0.643(5) d P 1
N4 N -0.2391(6) 0.8754(4) 0.3801(4) 0.049(2) Uani 0.643(5) d PU 1
C8 C -0.1351(23) 1.0358(10) 0.2274(18) 0.054(3) Uani 0.643(5) d P 1
H8A H -0.2350(33) 1.0349(13) 0.1894(36) 0.080 Uiso 0.643(5) calc PR 1
H8B H -0.0524(35) 1.0515(16) 0.1769(32) 0.080 Uiso 0.643(5) calc PR 1
H8C H -0.1391(57) 1.0785(12) 0.2858(18) 0.080 Uiso 0.643(5) calc PR 1
C9 C -0.3875(8) 0.9186(6) 0.3935(7) 0.070(3) Uani 0.643(5) d PU 1
H9A H -0.4165(32) 0.9181(33) 0.4698(9) 0.105 Uiso 0.643(5) calc PR 1
H9B H -0.4671(16) 0.8882(23) 0.3513(37) 0.105 Uiso 0.643(5) calc PR 1
H9C H -0.3792(20) 0.9786(13) 0.3683(43) 0.105 Uiso 0.643(5) calc PR 1
C10 C -0.2409(31) 0.7892(15) 0.4271(15) 0.065(3) Uani 0.643(5) d PU 1
H10A H -0.2765(72) 0.7927(15) 0.5019(20) 0.097 Uiso 0.643(5) calc PR 1
H10B H -0.1359(31) 0.7647(22) 0.4253(43) 0.097 Uiso 0.643(5) calc PR 1
H10C H -0.3116(54) 0.7520(17) 0.3858(30) 0.097 Uiso 0.643(5) calc PR 1
Ga2' Ga -0.1057(2) 0.8843(3) 0.3143(2) 0.0317(6) Uani 0.357(5) d P 2
N4' N -0.2041(11) 0.9896(6) 0.2897(8) 0.044(3) Uani 0.357(5) d PU 2
C8' C -0.2265(61) 0.8071(32) 0.4028(32) 0.065(3) Uani 0.357(5) d P 2
H8'A H -0.3278(72) 0.7970(57) 0.3688(49) 0.097 Uiso 0.357(5) calc PR 2
H8'B H -0.2417(122) 0.8332(46) 0.4740(40) 0.097 Uiso 0.357(5) calc PR 2
H8'C H -0.1714(77) 0.7519(42) 0.4107(77) 0.097 Uiso 0.357(5) calc PR 2
C9' C -0.3606(14) 1.0027(9) 0.3338(11) 0.057(4) Uani 0.357(5) d PU 2
H9'A H -0.3615(29) 1.0551(34) 0.3784(59) 0.086 Uiso 0.357(5) calc PR 2
H9'B H -0.3896(45) 0.9526(28) 0.3779(61) 0.086 Uiso 0.357(5) calc PR 2
H9'C H -0.4351(21) 1.0092(59) 0.2745(11) 0.086 Uiso 0.357(5) calc PR 2
C10' C -0.1612(47) 1.0586(23) 0.2294(35) 0.054(3) Uani 0.357(5) d PU 2
H10D H -0.1903(95) 1.1121(23) 0.2666(48) 0.080 Uiso 0.357(5) calc PR 2
H10E H -0.2139(92) 1.0560(36) 0.1593(44) 0.080 Uiso 0.357(5) calc PR 2
H10F H -0.0485(50) 1.0574(38) 0.2185(65) 0.080 Uiso 0.357(5) calc PR 2

loop_
_atom_type_symbol
_atom_type_description
_atom_type_scat_dispersion_real
_atom_type_scat_dispersion_imag
_atom_type_scat_source
C C 0.0033 0.0016 'International Tables Vol C Tables 4.2.6.8 and 6.1.1.4'
H H 0.0000 0.0000 'International Tables Vol C Tables 4.2.6.8 and 6.1.1.4'
N N 0.0061 0.0033 'International Tables Vol C Tables 4.2.6.8 and 6.1.1.4'
Ga Ga 0.2307 1.6083 'International Tables Vol C Tables 4.2.6.8 and 6.1.1.4'

loop_
_geom_angle_atom_site_label_1
_geom_angle_atom_site_label_2
_geom_angle_atom_site_label_3
_geom_angle
_geom_angle_site_symmetry_1
_geom_angle_site_symmetry_3
_geom_angle_publ_flag
N3 Ga1 C1 114.9(2) . . ?
N3 Ga1 N2 113.37(14) . . ?
C1 Ga1 N2 112.8(2) . . ?
N3 Ga1 N1 113.03(14) . . ?
C1 Ga1 N1 113.1(2) . . ?
N2 Ga1 N1 86.56(12) . . ?
N3 Ga1 Ga2' 130.68(14) . . ?
C1 Ga1 Ga2' 114.4(2) . . ?
N2 Ga1 Ga2' 44.10(9) . . ?
N1 Ga1 Ga2' 43.62(9) . . ?
N3 Ga1 Ga2 118.01(12) . . ?
C1 Ga1 Ga2 127.1(2) . . ?
N2 Ga1 Ga2 43.39(8) . . ?
N1 Ga1 Ga2 43.59(9) . . ?
C2 N1 C3 107.6(3) . . ?
C2 N1 Ga1 115.9(3) . . ?
C3 N1 Ga1 112.1(2) . . ?
C2 N1 Ga2 108.4(2) . . ?
C3 N1 Ga2 119.5(3) . . ?
Ga1 N1 Ga2 93.22(12) . . ?
C2 N1 Ga2' 124.1(3) . . ?
C3 N1 Ga2' 102.9(3) . . ?
Ga1 N1 Ga2' 93.18(13) . . ?
C7 N2 C6 108.3(3) . . ?
C7 N2 Ga1 115.1(3) . . ?
C6 N2 Ga1 111.4(3) . . ?
C7 N2 Ga2 107.9(3) . . ?
C6 N2 Ga2 120.3(3) . . ?
Ga1 N2 Ga2 93.53(12) . . ?
C7 N2 Ga2' 124.1(3) . . ?
C6 N2 Ga2' 104.0(3) . . ?
Ga1 N2 Ga2' 92.79(13) . . ?
C4 N3 C5 111.1(4) . . ?
C4 N3 Ga1 127.6(3) . . ?
C5 N3 Ga1 121.1(3) . . ?
N4 Ga2 C8 116.7(6) . . ?
N4 Ga2 N2 109.9(2) . . ?
C8 Ga2 N2 114.4(7) . . ?
N4 Ga2 N1 113.3(2) . . ?
C8 Ga2 N1 112.8(6) . . ?
N2 Ga2 N1 85.86(13) . . ?
N4 Ga2 Ga1 124.9(2) . . ?
C8 Ga2 Ga1 118.4(6) . . ?
N2 Ga2 Ga1 43.08(9) . . ?
N1 Ga2 Ga1 43.19(9) . . ?
C9 N4 C10 111.4(11) . . ?
C9 N4 Ga2 120.4(5) . . ?
C10 N4 Ga2 126.9(11) . . ?
N4' Ga2' C8' 112.9(18) . . ?
N4' Ga2' N1 111.3(4) . . ?
C8' Ga2' N1 116.4(17) . . ?
N4' Ga2' N2 109.0(3) . . ?
C8' Ga2' N2 119.0(16) . . ?
N1 Ga2' N2 85.19(15) . . ?
N4' Ga2' Ga1 125.7(4) . . ?
C8' Ga2' Ga1 121.5(17) . . ?
N1 Ga2' Ga1 43.20(10) . . ?
N2 Ga2' Ga1 43.12(9) . . ?
C10' N4' C9' 110.4(16) . . ?
C10' N4' Ga2' 130.9(14) . . ?
C9' N4' Ga2' 118.5(8) . . ?

loop_
_geom_bond_atom_site_label_1
_geom_bond_atom_site_label_2
_geom_bond_distance
_geom_bond_site_symmetry_2
_geom_bond_publ_flag
Ga1 N3 1.837(3) . ?
Ga1 C1 1.972(4) . ?
Ga1 N2 2.016(3) . ?
Ga1 N1 2.020(3) . ?
Ga1 Ga2' 2.946(2) . ?
Ga1 Ga2 2.9460(12) . ?
N1 C2 1.467(5) . ?
N1 C3 1.484(5) . ?
N1 Ga2 2.034(3) . ?
N1 Ga2' 2.035(4) . ?
N2 C7 1.475(5) . ?
N2 C6 1.477(5) . ?
N2 Ga2 2.028(3) . ?
N2 Ga2' 2.052(4) . ?
N3 C4 1.438(5) . ?
N3 C5 1.443(5) . ?
Ga2 N4 1.837(6) . ?
Ga2 C8 1.98(2) . ?
N4 C9 1.450(9) . ?
N4 C10 1.45(2) . ?
Ga2' N4' 1.858(10) . ?
Ga2' C8' 1.93(3) . ?
N4' C10' 1.35(4) . ?
N4' C9' 1.469(15) . ?

loop_
_geom_torsion_atom_site_label_1
_geom_torsion_atom_site_label_2
_geom_torsion_atom_site_label_3
_geom_torsion_atom_site_label_4
_geom_torsion
_geom_torsion_site_symmetry_1
_geom_torsion_site_symmetry_2
_geom_torsion_site_symmetry_3
_geom_torsion_site_symmetry_4
_geom_torsion_publ_flag
N3 Ga1 N1 C2 5.2(3) . . . . ?
C1 Ga1 N1 C2 -127.5(3) . . . . ?
N2 Ga1 N1 C2 119.2(3) . . . . ?
Ga2' Ga1 N1 C2 130.7(3) . . . . ?
Ga2 Ga1 N1 C2 112.3(3) . . . . ?
N3 Ga1 N1 C3 129.2(3) . . . . ?
C1 Ga1 N1 C3 -3.5(3) . . . . ?
N2 Ga1 N1 C3 -116.8(3) . . . . ?
Ga2' Ga1 N1 C3 -105.3(3) . . . . ?
Ga2 Ga1 N1 C3 -123.7(3) . . . . ?
N3 Ga1 N1 Ga2 -107.1(2) . . . . ?
C1 Ga1 N1 Ga2 120.2(2) . . . . ?
N2 Ga1 N1 Ga2 6.89(15) . . . . ?
Ga2' Ga1 N1 Ga2 18.41(7) . . . . ?
Ga2 Ga1 N1 Ga2 0.0 . . . . ?
N3 Ga1 N1 Ga2' -125.5(2) . . . . ?
C1 Ga1 N1 Ga2' 101.8(2) . . . . ?
N2 Ga1 N1 Ga2' -11.5(2) . . . . ?
Ga2' Ga1 N1 Ga2' 0.0 . . . . ?
Ga2 Ga1 N1 Ga2' -18.41(7) . . . . ?
N3 Ga1 N2 C7 -5.0(3) . . . . ?
C1 Ga1 N2 C7 127.8(3) . . . . ?
N1 Ga1 N2 C7 -118.6(3) . . . . ?
Ga2' Ga1 N2 C7 -130.0(3) . . . . ?
Ga2 Ga1 N2 C7 -111.7(3) . . . . ?
N3 Ga1 N2 C6 -128.7(3) . . . . ?
C1 Ga1 N2 C6 4.0(3) . . . . ?
N1 Ga1 N2 C6 117.6(3) . . . . ?
Ga2' Ga1 N2 C6 106.2(3) . . . . ?
Ga2 Ga1 N2 C6 124.6(3) . . . . ?
N3 Ga1 N2 Ga2 106.7(2) . . . . ?
C1 Ga1 N2 Ga2 -120.5(2) . . . . ?
N1 Ga1 N2 Ga2 -6.92(15) . . . . ?
Ga2' Ga1 N2 Ga2 -18.33(7) . . . . ?
Ga2 Ga1 N2 Ga2 0.0 . . . . ?
N3 Ga1 N2 Ga2' 125.1(2) . . . . ?
C1 Ga1 N2 Ga2' -102.2(2) . . . . ?
N1 Ga1 N2 Ga2' 11.4(2) . . . . ?
Ga2' Ga1 N2 Ga2' 0.0 . . . . ?
Ga2 Ga1 N2 Ga2' 18.33(7) . . . . ?
C1 Ga1 N3 C4 -178.1(4) . . . . ?
N2 Ga1 N3 C4 -46.4(4) . . . . ?
N1 Ga1 N3 C4 50.1(4) . . . . ?
Ga2' Ga1 N3 C4 2.3(4) . . . . ?
Ga2 Ga1 N3 C4 1.8(4) . . . . ?
C1 Ga1 N3 C5 -2.5(4) . . . . ?
N2 Ga1 N3 C5 129.2(3) . . . . ?
N1 Ga1 N3 C5 -134.3(3) . . . . ?
Ga2' Ga1 N3 C5 177.9(3) . . . . ?
Ga2 Ga1 N3 C5 177.4(3) . . . . ?
C7 N2 Ga2 N4 -122.0(3) . . . . ?
C6 N2 Ga2 N4 2.8(4) . . . . ?
Ga1 N2 Ga2 N4 120.2(2) . . . . ?
Ga2' N2 Ga2 N4 32.0(3) . . . . ?
C7 N2 Ga2 C8 11.6(7) . . . . ?
C6 N2 Ga2 C8 136.4(7) . . . . ?
Ga1 N2 Ga2 C8 -106.3(7) . . . . ?
Ga2' N2 Ga2 C8 165.5(7) . . . . ?
C7 N2 Ga2 N1 124.7(3) . . . . ?
C6 N2 Ga2 N1 -110.5(3) . . . . ?
Ga1 N2 Ga2 N1 6.87(15) . . . . ?
Ga2' N2 Ga2 N1 -81.3(3) . . . . ?
C7 N2 Ga2 Ga1 117.8(3) . . . . ?
C6 N2 Ga2 Ga1 -117.4(4) . . . . ?
Ga1 N2 Ga2 Ga1 0.0 . . . . ?
Ga2' N2 Ga2 Ga1 -88.2(3) . . . . ?
C2 N1 Ga2 N4 124.5(3) . . . . ?
C3 N1 Ga2 N4 0.9(4) . . . . ?
Ga1 N1 Ga2 N4 -116.8(2) . . . . ?
Ga2' N1 Ga2 N4 -26.4(3) . . . . ?
C2 N1 Ga2 C8 -10.8(7) . . . . ?
C3 N1 Ga2 C8 -134.4(7) . . . . ?
Ga1 N1 Ga2 C8 107.9(7) . . . . ?
Ga2' N1 Ga2 C8 -161.7(8) . . . . ?
C2 N1 Ga2 N2 -125.6(3) . . . . ?
C3 N1 Ga2 N2 110.8(3) . . . . ?
Ga1 N1 Ga2 N2 -6.86(15) . . . . ?
Ga2' N1 Ga2 N2 83.5(3) . . . . ?
C2 N1 Ga2 Ga1 -118.7(3) . . . . ?
C3 N1 Ga2 Ga1 117.7(3) . . . . ?
Ga1 N1 Ga2 Ga1 0.0 . . . . ?
Ga2' N1 Ga2 Ga1 90.4(3) . . . . ?
N3 Ga1 Ga2 N4 -177.3(2) . . . . ?
C1 Ga1 Ga2 N4 2.6(3) . . . . ?
N2 Ga1 Ga2 N4 -82.1(3) . . . . ?
N1 Ga1 Ga2 N4 87.9(3) . . . . ?
Ga2' Ga1 Ga2 N4 4.4(3) . . . . ?
N3 Ga1 Ga2 C8 1.0(7) . . . . ?
C1 Ga1 Ga2 C8 -179.1(8) . . . . ?
N2 Ga1 Ga2 C8 96.3(7) . . . . ?
N1 Ga1 Ga2 C8 -93.8(7) . . . . ?
Ga2' Ga1 Ga2 C8 -177.2(8) . . . . ?
N3 Ga1 Ga2 N2 -95.2(2) . . . . ?
C1 Ga1 Ga2 N2 84.6(2) . . . . ?
N2 Ga1 Ga2 N2 0.0 . . . . ?
N1 Ga1 Ga2 N2 170.0(2) . . . . ?
Ga2' Ga1 Ga2 N2 86.5(3) . . . . ?
N3 Ga1 Ga2 N1 94.8(2) . . . . ?
C1 Ga1 Ga2 N1 -85.3(2) . . . . ?
N2 Ga1 Ga2 N1 -170.0(2) . . . . ?
N1 Ga1 Ga2 N1 0.0 . . . . ?
Ga2' Ga1 Ga2 N1 -83.4(3) . . . . ?
C8 Ga2 N4 C9 8.5(9) . . . . ?
N2 Ga2 N4 C9 140.9(5) . . . . ?
N1 Ga2 N4 C9 -124.9(5) . . . . ?
Ga1 Ga2 N4 C9 -173.1(4) . . . . ?
C8 Ga2 N4 C10 174.1(14) . . . . ?
N2 Ga2 N4 C10 -53.5(13) . . . . ?
N1 Ga2 N4 C10 40.6(13) . . . . ?
Ga1 Ga2 N4 C10 -7.5(13) . . . . ?
C2 N1 Ga2' N4' -4.6(5) . . . . ?
C3 N1 Ga2' N4' -126.6(4) . . . . ?
Ga1 N1 Ga2' N4' 119.9(3) . . . . ?
Ga2 N1 Ga2' N4' 29.2(4) . . . . ?
C2 N1 Ga2' C8' 126.7(18) . . . . ?
C3 N1 Ga2' C8' 4.7(18) . . . . ?
Ga1 N1 Ga2' C8' -108.8(18) . . . . ?
Ga2 N1 Ga2' C8' 160.6(18) . . . . ?
C2 N1 Ga2' N2 -113.2(3) . . . . ?
C3 N1 Ga2' N2 124.9(3) . . . . ?
Ga1 N1 Ga2' N2 11.3(2) . . . . ?
Ga2 N1 Ga2' N2 -79.3(3) . . . . ?
C2 N1 Ga2' Ga1 -124.5(4) . . . . ?
C3 N1 Ga2' Ga1 113.5(3) . . . . ?
Ga1 N1 Ga2' Ga1 0.0 . . . . ?
Ga2 N1 Ga2' Ga1 -90.6(3) . . . . ?
C7 N2 Ga2' N4' 0.8(5) . . . . ?
C6 N2 Ga2' N4' 124.9(4) . . . . ?
Ga1 N2 Ga2' N4' -122.3(4) . . . . ?
Ga2 N2 Ga2' N4' -29.4(4) . . . . ?
C7 N2 Ga2' C8' -130.6(20) . . . . ?
C6 N2 Ga2' C8' -6.6(20) . . . . ?
Ga1 N2 Ga2' C8' 106.3(19) . . . . ?
Ga2 N2 Ga2' C8' -160.9(20) . . . . ?
C7 N2 Ga2' N1 111.8(3) . . . . ?
C6 N2 Ga2' N1 -124.2(3) . . . . ?
Ga1 N2 Ga2' N1 -11.3(2) . . . . ?
Ga2 N2 Ga2' N1 81.5(3) . . . . ?
C7 N2 Ga2' Ga1 123.1(4) . . . . ?
C6 N2 Ga2' Ga1 -112.9(3) . . . . ?
Ga1 N2 Ga2' Ga1 0.0 . . . . ?
Ga2 N2 Ga2' Ga1 92.8(3) . . . . ?
N3 Ga1 Ga2' N4' -2.6(4) . . . . ?
C1 Ga1 Ga2' N4' 177.8(4) . . . . ?
N2 Ga1 Ga2' N4' 79.7(4) . . . . ?
N1 Ga1 Ga2' N4' -83.7(4) . . . . ?
Ga2 Ga1 Ga2' N4' -0.5(4) . . . . ?
N3 Ga1 Ga2' C8' 177.5(18) . . . . ?
C1 Ga1 Ga2' C8' -2.1(18) . . . . ?
N2 Ga1 Ga2' C8' -100.3(18) . . . . ?
N1 Ga1 Ga2' C8' 96.3(18) . . . . ?
Ga2 Ga1 Ga2' C8' 179.5(18) . . . . ?
N3 Ga1 Ga2' N1 81.1(2) . . . . ?
C1 Ga1 Ga2' N1 -98.5(2) . . . . ?
N2 Ga1 Ga2' N1 163.4(3) . . . . ?
N1 Ga1 Ga2' N1 0.0 . . . . ?
Ga2 Ga1 Ga2' N1 83.2(3) . . . . ?
N3 Ga1 Ga2' N2 -82.2(2) . . . . ?
C1 Ga1 Ga2' N2 98.2(2) . . . . ?
N2 Ga1 Ga2' N2 0.0 . . . . ?
N1 Ga1 Ga2' N2 -163.4(3) . . . . ?
Ga2 Ga1 Ga2' N2 -80.2(3) . . . . ?
C8' Ga2' N4' C10' -177.1(30) . . . . ?
N1 Ga2' N4' C10' -44.0(26) . . . . ?
N2 Ga2' N4' C10' 48.2(26) . . . . ?
Ga1 Ga2' N4' C10' 2.9(27) . . . . ?
C8' Ga2' N4' C9' -2.5(19) . . . . ?
N1 Ga2' N4' C9' 130.6(8) . . . . ?
N2 Ga2' N4' C9' -137.1(8) . . . . ?
Ga1 Ga2' N4' C9' 177.5(7) . . . . ?
